data_7040882
loop_
_publ_author_name
'Dong, Xi-Yan'
'Li, Xue'
'Li, Bo'
'Zhu, Yan-Yan'
'Zang, Shuang-Quan'
'Tang, Ming-Sheng'

_publ_section_title
;
 Water sandwiched by a pair of aromatic rings in a proton-conducting
 metal-organic framework.
;
_journal_issue 45
_journal_name_full 'Dalton transactions (Cambridge, England : 2003)'
_journal_page_first 18142
_journal_page_last 18146
_journal_paper_doi 10.1039/c6dt03632e
_journal_volume 45
_journal_year 2016
_chemical_formula_moiety 'C12 H6 Ag4 N2 O12, 2(H4 N), 2.75(H2 O)'
_chemical_formula_sum 'C12 H19.5 Ag4 N4 O14.75'
_chemical_formula_weight 887.29
_chemical_name_systematic
;
 ? 
;
_space_group_crystal_system monoclinic
_space_group_IT_number 14
_space_group_name_Hall '-P 2ybc'
_space_group_name_H-M_alt 'P 1 21/c 1'
_symmetry_space_group_name_Hall '-P 2ybc'
_symmetry_space_group_name_H-M 'P 1 21/c 1'
_atom_sites_solution_hydrogens mixed
_atom_sites_solution_primary direct
_audit_creation_date 2016-09-30
_audit_creation_method
;
Olex2 1.2
(compiled 2016.09.09 svn.r3337 for OlexSys, GUI svn.r5227)
;
_audit_update_record
;
2016-10-01 deposited with the CCDC.
2016-10-13 downloaded from the CCDC.
;
_cell_angle_alpha 90
_cell_angle_beta 109.831(10)
_cell_angle_gamma 90
_cell_formula_units_Z 4
_cell_length_a 9.6914(9)
_cell_length_b 17.9225(16)
_cell_length_c 13.0999(12)
_cell_measurement_reflns_used 3253
_cell_measurement_temperature 293(2)
_cell_measurement_theta_max 29.1359
_cell_measurement_theta_min 3.1923
_cell_volume 2140.4(4)
_computing_cell_refinement
;
CrysAlisPro, Agilent Technologies,
Version 1.171.35.11 (release 16-05-2011 CrysAlis171 .NET)
(compiled May 16 2011,17:55:39)
;
_computing_data_collection
;
CrysAlisPro, Agilent Technologies,
Version 1.171.35.11 (release 16-05-2011 CrysAlis171 .NET)
(compiled May 16 2011,17:55:39)
;
_computing_data_reduction
;
CrysAlisPro, Agilent Technologies,
Version 1.171.35.11 (release 16-05-2011 CrysAlis171 .NET)
(compiled May 16 2011,17:55:39)
;
_computing_molecular_graphics 'Olex2 (Dolomanov et al., 2009)'
_computing_publication_material 'Olex2 (Dolomanov et al., 2009)'
_computing_structure_refinement 'ShelXL (Sheldrick, 2015)'
_computing_structure_solution 'ShelXS (Sheldrick, 2008)'
_diffrn_ambient_temperature 293.15
_diffrn_detector_area_resol_mean 16.2312
_diffrn_measured_fraction_theta_full 0.998
_diffrn_measured_fraction_theta_max 0.842
_diffrn_measurement_details
;
  1 omega  -69.00  -25.00   1.0000    3.0000
omega____ theta____ kappa____ phi______ frames
    -      -17.2945  124.0000  -21.0000 44

  2 omega   15.00   76.00   1.0000    3.0000
omega____ theta____ kappa____ phi______ frames
    -       19.9508 -124.0000 -158.0000 61

  3 omega  -29.00   89.00   1.0000    3.0000
omega____ theta____ kappa____ phi______ frames
    -       19.9508    0.0000  150.0000 118

  4 omega  -10.00   15.00   1.0000    3.0000
omega____ theta____ kappa____ phi______ frames
    -       19.9508   77.0000 -150.0000 25
;
_diffrn_measurement_device_type 'Xcalibur, Eos, Gemini'
_diffrn_measurement_method '\w scans'
_diffrn_orient_matrix_UB_11 0.0673847000
_diffrn_orient_matrix_UB_12 -0.0191535000
_diffrn_orient_matrix_UB_13 0.0100502000
_diffrn_orient_matrix_UB_21 0.0380581000
_diffrn_orient_matrix_UB_22 0.0345240000
_diffrn_orient_matrix_UB_23 0.0094654000
_diffrn_orient_matrix_UB_31 0.0087699000
_diffrn_orient_matrix_UB_32 -0.0023749000
_diffrn_orient_matrix_UB_33 0.0558846000
_diffrn_radiation_monochromator graphite
_diffrn_radiation_type MoK\a
_diffrn_radiation_wavelength 0.71073
_diffrn_reflns_av_R_equivalents 0.0328
_diffrn_reflns_av_unetI/netI 0.0414
_diffrn_reflns_Laue_measured_fraction_full 0.998
_diffrn_reflns_Laue_measured_fraction_max 0.842
_diffrn_reflns_limit_h_max 8
_diffrn_reflns_limit_h_min -12
_diffrn_reflns_limit_k_max 21
_diffrn_reflns_limit_k_min -22
_diffrn_reflns_limit_l_max 16
_diffrn_reflns_limit_l_min -17
_diffrn_reflns_number 10373
_diffrn_reflns_point_group_measured_fraction_full 0.998
_diffrn_reflns_point_group_measured_fraction_max 0.842
_diffrn_reflns_theta_full 25.250
_diffrn_reflns_theta_max 29.200
_diffrn_reflns_theta_min 3.223
_diffrn_source 'Enhance (Mo) X-ray Source'
_exptl_absorpt_coefficient_mu 3.690
_exptl_absorpt_correction_T_max 1.00000
_exptl_absorpt_correction_T_min 0.54602
_exptl_absorpt_correction_type multi-scan
_exptl_absorpt_process_details
;
CrysAlisPro, Agilent Technologies,
Version 1.171.35.11 (release 16-05-2011 CrysAlis171 .NET)
(compiled May 16 2011,17:55:39)
Empirical absorption correction using spherical harmonics,
 implemented in SCALE3 ABSPACK scaling algorithm.
;
_exptl_crystal_colour colourless
_exptl_crystal_colour_primary colourless
_exptl_crystal_density_diffrn 2.753
_exptl_crystal_density_method 'not measured'
_exptl_crystal_description block
_exptl_crystal_F_000 1702
_exptl_crystal_size_max 0.21
_exptl_crystal_size_mid 0.2
_exptl_crystal_size_min 0.19
_refine_diff_density_max 0.881
_refine_diff_density_min -1.322
_refine_diff_density_rms 0.167
_refine_ls_extinction_coef 0.0134(3)
_refine_ls_extinction_expression Fc^*^=kFc[1+0.001xFc^2^\l^3^/sin(2\q)]^-1/4^
_refine_ls_extinction_method SHELXL
_refine_ls_goodness_of_fit_ref 1.083
_refine_ls_hydrogen_treatment constr
_refine_ls_matrix_type full
_refine_ls_number_parameters 328
_refine_ls_number_reflns 4885
_refine_ls_number_restraints 0
_refine_ls_restrained_S_all 1.083
_refine_ls_R_factor_all 0.0516
_refine_ls_R_factor_gt 0.0395
_refine_ls_shift/su_max 0.001
_refine_ls_shift/su_mean 0.000
_refine_ls_structure_factor_coef Fsqd
_refine_ls_weighting_details
;
 w=1/[\s^2^(Fo^2^)+(0.0379P)^2^+1.4801P]
 where P=(Fo^2^+2Fc^2^)/3
;
_refine_ls_weighting_scheme calc
_refine_ls_wR_factor_gt 0.0908
_refine_ls_wR_factor_ref 0.0977
_reflns_Friedel_coverage 0.000
_reflns_number_gt 3944
_reflns_number_total 4885
_reflns_threshold_expression 'I > 2\s(I)'
_cod_data_source_file c6dt03632e2.cif
_cod_data_source_block a
_cod_depositor_comments 'Adding full bibliography for 7040882.cif.'
_cod_original_formula_sum 'C12 H19.50 Ag4 N4 O14.75'
_cod_database_code 7040882
_shelxl_version_number 2013-2
_chemical_oxdiff_formula C2H2O2N2Ag2
_shelx_space_group_comment
;
The symmetry employed for this shelxl refinement is uniquely defined
by the following loop, which should always be used as a source of
symmetry information in preference to the above space-group names.
They are only intended as comments.
;
_shelx_estimated_absorpt_t_max 0.541
_shelx_estimated_absorpt_t_min 0.511
_reflns_odcompleteness_completeness 99.76
_reflns_odcompleteness_iscentric 1
_reflns_odcompleteness_theta 26.32
_olex2_refinement_description
;
1. Fixed Uiso
 At 1.2 times of:
  All N(H,H,H) groups, {H2WA,H2WB} of O2W, {H3WA,H3WB} of O3W, All N(H,H,H,H)
  groups
 At 1.5 times of:
  {H1WA,H1WB} of O1W
2. Others
 Fixed Sof: O3W(0.75) H3WA(0.75) H3WB(0.75)
3.a Riding coordinates:
 N1(H1A,H1B,H1C,H1D), N2(H2A,H2B,H2C,H2D)
3.b Free rotating group:
 O1W(H1WA,H1WB), O2W(H2WA,H2WB), O3W(H3WA,H3WB)
3.c Idealised Me refined as rotating group:
 N4(H4A,H4B,H4C), N3(H3A,H3B,H3C)
;
_olex2_submission_special_instructions 'No special instructions were received'

loop_
_space_group_symop_operation_xyz
'x, y, z'
'-x, y+1/2, -z+1/2'
'-x, -y, -z'
'x, -y-1/2, z-1/2'

loop_
_atom_site_label
_atom_site_type_symbol
_atom_site_fract_x
_atom_site_fract_y
_atom_site_fract_z
_atom_site_U_iso_or_equiv
_atom_site_adp_type
_atom_site_occupancy
_atom_site_site_symmetry_order
_atom_site_calc_flag
_atom_site_refinement_flags_posn
_atom_site_refinement_flags_occupancy
Ag1 Ag -0.24216(3) 0.43041(2) 0.49217(3) 0.03181(13) Uani 1 1 d . .
Ag2 Ag 0.73641(4) 0.06083(2) 0.72763(3) 0.02954(13) Uani 1 1 d . .
Ag3 Ag 0.76916(5) 0.06896(2) 0.50492(3) 0.03772(14) Uani 1 1 d . .
Ag4 Ag -0.23571(4) 0.06459(2) 0.26512(3) 0.03214(12) Uani 1 1 d . .
O1 O -0.1164(3) 0.32111(16) 0.3406(2) 0.0236(6) Uani 1 1 d . .
O2 O -0.0313(3) 0.37030(16) 0.5071(2) 0.0261(7) Uani 1 1 d . .
O3 O 0.1871(3) 0.44392(15) 0.4018(2) 0.0257(7) Uani 1 1 d . .
O4 O 0.3188(3) 0.44370(15) 0.5785(2) 0.0259(7) Uani 1 1 d . .
O5 O 0.5434(3) 0.37139(17) 0.4729(2) 0.0286(7) Uani 1 1 d . .
O6 O 0.6322(3) 0.32005(16) 0.6384(2) 0.0255(6) Uani 1 1 d . .
O7 O 0.6241(3) 0.16979(15) 0.5216(2) 0.0233(6) Uani 1 1 d . .
O8 O 0.5450(3) 0.12911(15) 0.6535(2) 0.0228(6) Uani 1 1 d . .
O9 O 0.3337(3) 0.05605(16) 0.4374(2) 0.0320(7) Uani 1 1 d . .
O10 O 0.1845(4) 0.05247(16) 0.5333(2) 0.0318(7) Uani 1 1 d . .
O11 O -0.0349(3) 0.12876(16) 0.3258(2) 0.0232(6) Uani 1 1 d . .
O12 O -0.1111(3) 0.17386(15) 0.4562(2) 0.0217(6) Uani 1 1 d . .
C1 C 0.1233(4) 0.2878(2) 0.4578(3) 0.0143(7) Uani 1 1 d . .
C2 C 0.2568(4) 0.3271(2) 0.4894(3) 0.0131(7) Uani 1 1 d . .
C3 C 0.3916(4) 0.2883(2) 0.5214(3) 0.0138(7) Uani 1 1 d . .
C4 C 0.3911(4) 0.2101(2) 0.5245(3) 0.0129(7) Uani 1 1 d . .
C5 C 0.2569(4) 0.1704(2) 0.4883(3) 0.0139(7) Uani 1 1 d . .
C6 C 0.1239(4) 0.2100(2) 0.4531(3) 0.0149(7) Uani 1 1 d . .
C7 C -0.0196(4) 0.3302(2) 0.4320(3) 0.0162(8) Uani 1 1 d . .
C8 C 0.2549(4) 0.4110(2) 0.4897(3) 0.0164(8) Uani 1 1 d . .
C9 C 0.5341(4) 0.3303(2) 0.5478(3) 0.0165(8) Uani 1 1 d . .
C10 C 0.5323(4) 0.1658(2) 0.5694(3) 0.0151(7) Uani 1 1 d . .
C11 C 0.2587(4) 0.0871(2) 0.4859(3) 0.0180(8) Uani 1 1 d . .
C12 C -0.0193(4) 0.1671(2) 0.4090(3) 0.0149(7) Uani 1 1 d . .
N1 N 0.9159(4) 0.24976(19) 0.1565(3) 0.0316(9) Uani 1 1 d . .
H1A H 0.9150 0.2769 0.2141 0.038 Uiso 1 1 d R .
H1B H 0.8607 0.2084 0.1485 0.038 Uiso 1 1 d R .
H1C H 0.8835 0.2775 0.0958 0.038 Uiso 1 1 d R .
H1D H 1.0088 0.2366 0.1651 0.038 Uiso 1 1 d R .
N2 N 0.6061(4) 0.24804(19) 0.8277(3) 0.0291(9) Uani 1 1 d . .
H2A H 0.5176 0.2260 0.8010 0.035 Uiso 1 1 d R .
H2B H 0.5927 0.2710 0.7639 0.035 Uiso 1 1 d R .
H2C H 0.6922 0.2269 0.8321 0.035 Uiso 1 1 d R .
H2D H 0.6338 0.2748 0.8894 0.035 Uiso 1 1 d R .
N4 N 0.9006(4) -0.0211(2) 0.8009(3) 0.0255(8) Uani 1 1 d . .
H4A H 0.8684 -0.0518 0.8413 0.031 Uiso 1 1 calc GR .
H4B H 0.9821 0.0014 0.8426 0.031 Uiso 1 1 calc GR .
H4C H 0.9197 -0.0471 0.7494 0.031 Uiso 1 1 calc GR .
N3 N -0.4028(4) -0.0185(2) 0.2198(3) 0.0310(9) Uani 1 1 d . .
H3A H -0.3750 -0.0557 0.1862 0.037 Uiso 1 1 calc GR .
H3B H -0.4855 0.0014 0.1754 0.037 Uiso 1 1 calc GR .
H3C H -0.4176 -0.0359 0.2789 0.037 Uiso 1 1 calc GR .
O1W O 1.0360(4) 0.0963(3) 0.6738(3) 0.0661(13) Uani 1 1 d . .
H1WA H 1.0817 0.0841 0.6312 0.099 Uiso 1 1 d G .
H1WB H 1.0970 0.1023 0.7374 0.099 Uiso 1 1 d G .
O2W O 0.4065(7) 0.1314(3) 0.2786(4) 0.098(2) Uani 1 1 d . .
H2WA H 0.3738 0.1168 0.2130 0.118 Uiso 1 1 d G .
H2WB H 0.3964 0.1034 0.3280 0.118 Uiso 1 1 d G .
O3W O 0.2541(7) 0.2624(4) 0.2395(4) 0.086(3) Uani 0.75 1 d . P
H3WA H 0.2817 0.2860 0.1936 0.104 Uiso 0.75 1 d G P
H3WB H 0.2579 0.2687 0.3048 0.104 Uiso 0.75 1 d G P

loop_
_atom_site_aniso_label
_atom_site_aniso_U_11
_atom_site_aniso_U_22
_atom_site_aniso_U_33
_atom_site_aniso_U_23
_atom_site_aniso_U_13
_atom_site_aniso_U_12
Ag1 0.01842(19) 0.0142(2) 0.0634(3) -0.00027(14) 0.01473(17) 0.00043(13)
Ag2 0.0243(2) 0.0255(2) 0.0357(2) 0.00942(14) 0.00620(14) 0.00941(14)
Ag3 0.0503(3) 0.0111(2) 0.0625(3) 0.00027(14) 0.0331(2) 0.00110(15)
Ag4 0.0262(2) 0.0275(2) 0.0405(2) -0.00792(14) 0.00844(15) -0.01148(15)
O1 0.0159(14) 0.0233(16) 0.0265(14) 0.0000(11) 0.0003(11) 0.0034(12)
O2 0.0210(15) 0.0255(17) 0.0318(15) -0.0078(12) 0.0092(12) 0.0084(13)
O3 0.0268(16) 0.0159(15) 0.0299(15) 0.0077(11) 0.0037(12) 0.0040(13)
O4 0.0299(17) 0.0129(15) 0.0320(15) -0.0083(11) 0.0065(13) -0.0047(13)
O5 0.0207(15) 0.0282(18) 0.0375(16) 0.0102(13) 0.0105(12) -0.0067(13)
O6 0.0142(14) 0.0276(17) 0.0285(15) -0.0003(12) -0.0010(11) -0.0011(13)
O7 0.0178(14) 0.0210(16) 0.0343(15) 0.0050(12) 0.0131(12) 0.0057(12)
O8 0.0207(15) 0.0208(16) 0.0252(14) 0.0057(11) 0.0054(11) 0.0082(12)
O9 0.0344(19) 0.0170(16) 0.0475(19) -0.0091(13) 0.0175(15) 0.0023(14)
O10 0.0384(19) 0.0146(16) 0.0448(18) 0.0056(13) 0.0171(15) -0.0054(14)
O11 0.0183(14) 0.0239(16) 0.0263(14) -0.0081(12) 0.0060(11) -0.0053(13)
O12 0.0199(14) 0.0185(15) 0.0307(14) -0.0020(11) 0.0140(12) -0.0051(12)
C1 0.0132(18) 0.0126(19) 0.0165(17) -0.0005(14) 0.0044(14) -0.0007(15)
C2 0.0105(17) 0.0082(19) 0.0194(17) 0.0008(13) 0.0034(14) 0.0021(14)
C3 0.0120(18) 0.0092(19) 0.0198(17) -0.0002(13) 0.0050(14) -0.0016(15)
C4 0.0124(17) 0.0096(18) 0.0166(17) 0.0000(13) 0.0047(13) 0.0002(15)
C5 0.0129(18) 0.011(2) 0.0185(17) -0.0004(13) 0.0056(14) -0.0025(14)
C6 0.0127(18) 0.015(2) 0.0173(17) -0.0005(14) 0.0049(14) 0.0001(15)
C7 0.0130(18) 0.011(2) 0.0243(19) 0.0025(14) 0.0060(15) -0.0003(15)
C8 0.0119(18) 0.011(2) 0.029(2) 0.0005(14) 0.0100(15) -0.0004(15)
C9 0.0125(18) 0.0082(19) 0.0276(19) -0.0024(14) 0.0052(15) 0.0009(15)
C10 0.0113(18) 0.0095(19) 0.0209(18) -0.0040(14) 0.0009(14) -0.0001(15)
C11 0.017(2) 0.010(2) 0.0203(19) 0.0002(14) -0.0016(15) 0.0005(16)
C12 0.0109(18) 0.0113(19) 0.0209(18) 0.0062(14) 0.0035(14) 0.0025(15)
N1 0.043(2) 0.025(2) 0.0283(18) 0.0026(15) 0.0145(17) 0.0065(17)
N2 0.0254(19) 0.035(2) 0.0248(17) -0.0030(15) 0.0055(15) 0.0014(17)
N4 0.0217(19) 0.024(2) 0.0288(18) 0.0013(15) 0.0065(14) 0.0039(16)
N3 0.025(2) 0.029(2) 0.0335(19) -0.0012(16) 0.0030(15) -0.0040(17)
O1W 0.064(3) 0.091(3) 0.048(2) 0.022(2) 0.024(2) 0.034(3)
O2W 0.162(5) 0.089(4) 0.065(3) -0.036(3) 0.065(3) -0.087(4)
O3W 0.073(5) 0.158(8) 0.034(3) 0.020(4) 0.027(3) 0.055(5)

loop_
_atom_type_symbol
_atom_type_description
_atom_type_scat_dispersion_real
_atom_type_scat_dispersion_imag
_atom_type_scat_source
C C 0.0033 0.0016 'International Tables Vol C Tables 4.2.6.8 and 6.1.1.4'
H H 0.0000 0.0000 'International Tables Vol C Tables 4.2.6.8 and 6.1.1.4'
Ag Ag -0.8971 1.1015 'International Tables Vol C Tables 4.2.6.8 and 6.1.1.4'
N N 0.0061 0.0033 'International Tables Vol C Tables 4.2.6.8 and 6.1.1.4'
O O 0.0106 0.0060 'International Tables Vol C Tables 4.2.6.8 and 6.1.1.4'

loop_
_geom_angle_atom_site_label_1
_geom_angle_atom_site_label_2
_geom_angle_atom_site_label_3
_geom_angle
_geom_angle_site_symmetry_1
_geom_angle_site_symmetry_3
O2 Ag1 O4 128.29(10) . 3_566
O2 Ag1 O5 123.70(12) . 1_455
O5 Ag1 O4 103.76(10) 1_455 3_566
O8 Ag2 Ag3 83.96(7) . .
N4 Ag2 Ag3 99.18(9) . .
N4 Ag2 O8 170.47(13) . .
Ag2 Ag3 Ag4 172.314(18) . 1_655
O7 Ag3 Ag2 71.74(6) . .
O7 Ag3 Ag4 107.92(6) . 1_655
O7 Ag3 O12 77.34(10) . 1_655
O10 Ag3 Ag2 104.71(7) 3_656 .
O10 Ag3 Ag4 72.32(7) 3_656 1_655
O10 Ag3 O7 155.87(11) 3_656 .
O10 Ag3 O12 122.11(10) 3_656 1_655
O12 Ag3 Ag2 120.53(6) 1_655 .
O12 Ag3 Ag4 66.27(6) 1_655 1_655
O11 Ag4 Ag3 84.98(7) . 1_455
N3 Ag4 Ag3 92.78(9) . 1_455
N3 Ag4 O11 167.56(13) . .
C7 O2 Ag1 121.7(2) . .
C8 O4 Ag1 95.1(2) . 3_566
C9 O5 Ag1 119.6(2) . 1_655
C10 O7 Ag3 123.6(2) . .
C10 O8 Ag2 120.4(2) . .
C11 O10 Ag3 99.9(3) . 3_656
C12 O11 Ag4 116.0(2) . .
C12 O12 Ag3 122.9(2) . 1_455
C2 C1 C7 119.7(3) . .
C6 C1 C2 119.7(3) . .
C6 C1 C7 120.5(3) . .
C1 C2 C3 120.5(4) . .
C1 C2 C8 119.4(3) . .
C3 C2 C8 120.2(3) . .
C2 C3 C9 120.4(3) . .
C4 C3 C2 119.2(3) . .
C4 C3 C9 120.3(3) . .
C3 C4 C5 120.3(3) . .
C3 C4 C10 121.5(3) . .
C5 C4 C10 118.2(3) . .
C4 C5 C11 119.6(3) . .
C6 C5 C4 119.5(4) . .
C6 C5 C11 120.9(3) . .
C1 C6 C5 120.5(3) . .
C1 C6 C12 120.3(3) . .
C5 C6 C12 119.2(3) . .
O1 C7 C1 118.6(3) . .
O2 C7 O1 125.7(4) . .
O2 C7 C1 115.6(3) . .
O3 C8 O4 124.4(4) . .
O3 C8 C2 118.0(3) . .
O4 C8 C2 117.6(3) . .
O5 C9 O6 126.2(4) . .
O5 C9 C3 114.7(3) . .
O6 C9 C3 119.0(3) . .
O7 C10 O8 126.6(3) . .
O7 C10 C4 118.5(3) . .
O8 C10 C4 114.9(3) . .
O9 C11 O10 124.1(4) . .
O9 C11 C5 118.0(3) . .
O10 C11 C5 117.9(3) . .
O11 C12 C6 115.6(3) . .
O12 C12 O11 126.0(3) . .
O12 C12 C6 118.4(3) . .
H1A N1 H1B 111.7 . .
H1A N1 H1C 110.0 . .
H1A N1 H1D 109.3 . .
H1B N1 H1C 109.8 . .
H1B N1 H1D 109.1 . .
H1C N1 H1D 106.9 . .
H2A N2 H2B 91.3 . .
H2A N2 H2C 125.5 . .
H2A N2 H2D 122.5 . .
H2B N2 H2C 95.3 . .
H2B N2 H2D 119.7 . .
H2C N2 H2D 100.3 . .
Ag2 N4 H4A 109.5 . .
Ag2 N4 H4B 109.5 . .
Ag2 N4 H4C 109.5 . .
H4A N4 H4B 109.5 . .
H4A N4 H4C 109.5 . .
H4B N4 H4C 109.5 . .
Ag4 N3 H3A 109.5 . .
Ag4 N3 H3B 109.5 . .
Ag4 N3 H3C 109.5 . .
H3A N3 H3B 109.5 . .
H3A N3 H3C 109.5 . .
H3B N3 H3C 109.5 . .
H1WA O1W H1WB 109.5 . .
H2WA O2W H2WB 119.3 . .
H3WA O3W H3WB 136.8 . .

loop_
_geom_bond_atom_site_label_1
_geom_bond_atom_site_label_2
_geom_bond_distance
_geom_bond_site_symmetry_2
Ag1 O2 2.259(3) .
Ag1 O4 2.456(3) 3_566
Ag1 O5 2.268(3) 1_455
Ag2 Ag3 3.0434(5) .
Ag2 O8 2.159(3) .
Ag2 N4 2.139(3) .
Ag3 Ag4 3.1268(6) 1_655
Ag3 O7 2.345(3) .
Ag3 O10 2.311(3) 3_656
Ag3 O12 2.406(3) 1_655
Ag4 Ag3 3.1267(6) 1_455
Ag4 O11 2.166(3) .
Ag4 N3 2.131(4) .
O1 C7 1.256(4) .
O2 C7 1.255(4) .
O3 C8 1.262(4) .
O4 Ag1 2.456(3) 3_566
O4 C8 1.262(4) .
O5 Ag1 2.268(3) 1_655
O5 C9 1.255(4) .
O6 C9 1.257(4) .
O7 C10 1.251(4) .
O8 C10 1.253(4) .
O9 C11 1.247(5) .
O10 Ag3 2.311(3) 3_656
O10 C11 1.261(5) .
O11 C12 1.254(4) .
O12 Ag3 2.406(3) 1_455
O12 C12 1.250(4) .
C1 C2 1.406(5) .
C1 C6 1.397(5) .
C1 C7 1.513(5) .
C2 C3 1.412(5) .
C2 C8 1.504(5) .
C3 C4 1.402(5) .
C3 C9 1.506(5) .
C4 C5 1.415(5) .
C4 C10 1.517(5) .
C5 C6 1.405(5) .
C5 C11 1.493(6) .
C6 C12 1.518(5) .
N1 H1A 0.9001 .
N1 H1B 0.9000 .
N1 H1C 0.9002 .
N1 H1D 0.8999 .
N2 H2A 0.9000 .
N2 H2B 0.9001 .
N2 H2C 0.9000 .
N2 H2D 0.9002 .
N4 H4A 0.8900 .
N4 H4B 0.8900 .
N4 H4C 0.8900 .
N3 H3A 0.8900 .
N3 H3B 0.8900 .
N3 H3C 0.8900 .
O1W H1WA 0.8503 .
O1W H1WB 0.8501 .
O2W H2WA 0.8499 .
O2W H2WB 0.8498 .
O3W H3WA 0.8500 .
O3W H3WB 0.8500 .

loop_
_geom_hbond_atom_site_label_D
_geom_hbond_atom_site_label_H
_geom_hbond_atom_site_label_A
_geom_hbond_distance_DH
_geom_hbond_distance_HA
_geom_hbond_distance_DA
_geom_hbond_angle_DHA
_geom_hbond_site_symmetry_A
N1 H1A O1 0.90 1.95 2.839(4) 168.4 1_655
N1 H1B O6 0.90 2.23 2.956(5) 137.2 4_565
N1 H1C O12 0.90 2.04 2.892(4) 157.0 4_665
N2 H2A O3W 0.90 2.41 3.215(7) 148.5 4_566
N2 H2B O6 0.90 2.01 2.882(4) 161.8 .
N2 H2D O12 0.90 2.50 3.029(5) 118.0 4_666
N4 H4A O4 0.89 2.39 3.113(4) 139.1 2_646
N4 H4B O3 0.89 2.11 2.980(5) 164.6 4_666
N4 H4C O11 0.89 2.26 3.104(4) 158.5 3_656
N3 H3A O3 0.89 2.46 3.101(5) 129.0 2_545
N3 H3B O4 0.89 2.13 3.019(5) 175.3 4_465
N3 H3C O8 0.89 2.42 3.184(4) 144.4 3_556
O1W H1WA O10 0.85 1.96 2.805(5) 178.0 1_655
O1W H1WB O3 0.85 2.19 2.936(5) 146.0 4_666
O2W H2WA O4 0.85 1.98 2.809(5) 164.3 4_565
O2W H2WB O9 0.85 1.93 2.765(5) 166.0 .

loop_
_geom_torsion_atom_site_label_1
_geom_torsion_atom_site_label_2
_geom_torsion_atom_site_label_3
_geom_torsion_atom_site_label_4
_geom_torsion
_geom_torsion_site_symmetry_1
Ag1 O2 C7 O1 3.4(5) .
Ag1 O2 C7 C1 -174.5(2) .
Ag1 O4 C8 O3 3.4(4) 3_566
Ag1 O4 C8 C2 -175.1(3) 3_566
Ag1 O5 C9 O6 3.4(5) 1_655
Ag1 O5 C9 C3 -174.3(2) 1_655
Ag2 O8 C10 O7 -2.3(5) .
Ag2 O8 C10 C4 178.8(2) .
Ag3 O7 C10 O8 37.0(5) .
Ag3 O7 C10 C4 -144.2(3) .
Ag3 O10 C11 O9 -1.5(4) 3_656
Ag3 O10 C11 C5 178.7(2) 3_656
Ag3 O12 C12 O11 49.2(5) 1_455
Ag3 O12 C12 C6 -132.3(3) 1_455
Ag4 O11 C12 O12 -3.3(5) .
Ag4 O11 C12 C6 178.1(2) .
C1 C2 C3 C4 -1.9(5) .
C1 C2 C3 C9 175.7(3) .
C1 C2 C8 O3 -58.1(4) .
C1 C2 C8 O4 120.5(4) .
C1 C6 C12 O11 118.1(4) .
C1 C6 C12 O12 -60.6(5) .
C2 C1 C6 C5 5.3(5) .
C2 C1 C6 C12 -174.3(3) .
C2 C1 C7 O1 123.8(4) .
C2 C1 C7 O2 -58.2(4) .
C2 C3 C4 C5 4.6(5) .
C2 C3 C4 C10 -173.5(3) .
C2 C3 C9 O5 -56.9(5) .
C2 C3 C9 O6 125.2(4) .
C3 C2 C8 O3 122.3(4) .
C3 C2 C8 O4 -59.1(4) .
C3 C4 C5 C6 -2.3(5) .
C3 C4 C5 C11 176.3(3) .
C3 C4 C10 O7 -63.8(5) .
C3 C4 C10 O8 115.2(4) .
C4 C3 C9 O5 120.7(4) .
C4 C3 C9 O6 -57.2(5) .
C4 C5 C6 C1 -2.7(5) .
C4 C5 C6 C12 176.9(3) .
C4 C5 C11 O9 -52.7(5) .
C4 C5 C11 O10 127.1(4) .
C5 C4 C10 O7 118.0(4) .
C5 C4 C10 O8 -63.0(4) .
C5 C6 C12 O11 -61.5(4) .
C5 C6 C12 O12 119.8(4) .
C6 C1 C2 C3 -3.0(5) .
C6 C1 C2 C8 177.4(3) .
C6 C1 C7 O1 -57.9(5) .
C6 C1 C7 O2 120.2(4) .
C6 C5 C11 O9 126.0(4) .
C6 C5 C11 O10 -54.3(5) .
C7 C1 C2 C3 175.4(3) .
C7 C1 C2 C8 -4.2(5) .
C7 C1 C6 C5 -173.0(3) .
C7 C1 C6 C12 7.4(5) .
C8 C2 C3 C4 177.6(3) .
C8 C2 C3 C9 -4.7(5) .
C9 C3 C4 C5 -173.0(3) .
C9 C3 C4 C10 8.8(5) .
C10 C4 C5 C6 175.9(3) .
C10 C4 C5 C11 -5.5(5) .
C11 C5 C6 C1 178.7(3) .
C11 C5 C6 C12 -1.7(5) .
